data_1559342
loop_
_publ_author_name
'Jiang, He'
'Tao, Ye'
'Jin, Jibiao'
'Dai, Yizhong'
'Xian, Lijie'
'Wang, Jun'
'Wang, Shuang'
'Chen, Runfeng'
'Zheng, Chao'
'Huang, Wei'

_publ_section_title
;
 Resonance-driven dynamically bipolar organic semiconductors for
 high-performance optoelectronic applications
;
_journal_issue 12
_journal_name_full 'Materials Horizons'
_journal_page_first 3298
_journal_page_last 3304
_journal_paper_doi 10.1039/D0MH01252A
_journal_volume 7
_journal_year 2020
_chemical_formula_moiety 'C25 H18 N2'
_chemical_formula_sum 'C25 H18 N2'
_chemical_formula_weight 346.41
_space_group_crystal_system monoclinic
_space_group_IT_number 14
_space_group_name_Hall '-P 2yn'
_space_group_name_H-M_alt 'P 1 21/n 1'
_atom_sites_solution_hydrogens geom
_atom_sites_solution_primary direct
_audit_creation_date 2019-03-18
_audit_creation_method
;
Olex2 1.2-beta
(compiled 2016.11.07 svn.r3352 for OlexSys, GUI svn.r5261)
;
_audit_update_record
;
2019-12-09 deposited with the CCDC.	2020-10-08 downloaded from the CCDC.
;
_cell_angle_alpha 90
_cell_angle_beta 92.566(3)
_cell_angle_gamma 90
_cell_formula_units_Z 4
_cell_length_a 4.9504(7)
_cell_length_b 18.053(2)
_cell_length_c 19.902(3)
_cell_measurement_reflns_used 182
_cell_measurement_temperature 295.68
_cell_measurement_theta_max 28.552
_cell_measurement_theta_min 0.989
_cell_volume 1776.8(4)
_computing_molecular_graphics 'Olex2 (Dolomanov et al., 2009)'
_computing_publication_material 'Olex2 (Dolomanov et al., 2009)'
_computing_structure_refinement 'ShelXL (Sheldrick, 2015)'
_computing_structure_solution 'ShelXS (Sheldrick, 2008)'
_diffrn_ambient_temperature 295.68
_diffrn_measured_fraction_theta_full 0.995
_diffrn_measured_fraction_theta_max 0.991
_diffrn_measurement_device_type 'Bruker SMART APEX CCD'
_diffrn_measurement_method 'phi and omega scans'
_diffrn_radiation_type MoK\a
_diffrn_radiation_wavelength 0.71073
_diffrn_reflns_av_R_equivalents 0.0263
_diffrn_reflns_av_unetI/netI 0.0160
_diffrn_reflns_Laue_measured_fraction_full 0.995
_diffrn_reflns_Laue_measured_fraction_max 0.991
_diffrn_reflns_limit_h_max 6
_diffrn_reflns_limit_h_min -6
_diffrn_reflns_limit_k_max 24
_diffrn_reflns_limit_k_min -18
_diffrn_reflns_limit_l_max 26
_diffrn_reflns_limit_l_min -26
_diffrn_reflns_number 31585
_diffrn_reflns_point_group_measured_fraction_full 0.995
_diffrn_reflns_point_group_measured_fraction_max 0.991
_diffrn_reflns_theta_full 26.000
_diffrn_reflns_theta_max 28.552
_diffrn_reflns_theta_min 2.339
_diffrn_source 'fine-focus sealed tube'
_exptl_absorpt_coefficient_mu 0.076
_exptl_absorpt_correction_T_max 0.7457
_exptl_absorpt_correction_T_min 0.6648
_exptl_absorpt_correction_type multi-scan
_exptl_absorpt_process_details 'SADABS; Bruker, 2000'
_exptl_crystal_colour 'clear bluish colourless'
_exptl_crystal_colour_lustre clear
_exptl_crystal_colour_modifier bluish
_exptl_crystal_colour_primary colourless
_exptl_crystal_density_diffrn 1.295
_exptl_crystal_description needle
_exptl_crystal_F_000 728
_exptl_crystal_size_max 0.14
_exptl_crystal_size_mid 0.13
_exptl_crystal_size_min 0.12
_exptl_transmission_factor_max 0.991
_exptl_transmission_factor_min 0.989
_refine_diff_density_max 0.188
_refine_diff_density_min -0.205
_refine_diff_density_rms 0.038
_refine_ls_extinction_method none
_refine_ls_goodness_of_fit_ref 1.096
_refine_ls_hydrogen_treatment constr
_refine_ls_matrix_type full
_refine_ls_number_parameters 244
_refine_ls_number_reflns 4494
_refine_ls_number_restraints 0
_refine_ls_restrained_S_all 1.096
_refine_ls_R_factor_all 0.0680
_refine_ls_R_factor_gt 0.0518
_refine_ls_shift/su_max 0.000
_refine_ls_shift/su_mean 0.000
_refine_ls_structure_factor_coef Fsqd
_refine_ls_weighting_details 'w=1/[\s^2^(Fo^2^)+(0.0440P)^2^+0.5704P] where P=(Fo^2^+2Fc^2^)/3'
_refine_ls_weighting_scheme calc
_refine_ls_wR_factor_gt 0.1166
_refine_ls_wR_factor_ref 0.1296
_reflns_Friedel_coverage 0.000
_reflns_number_gt 3630
_reflns_number_total 4494
_reflns_threshold_expression 'I > 2\s(I)'
_cod_data_source_file d0mh01252a2.cif
_cod_data_source_block 1111
_cod_depositor_comments 'Adding full bibliography for 1559342--1559343.cif.'
_cod_original_cell_volume 1776.9(4)
_cod_database_code 1559342
_shelx_space_group_comment
;
The symmetry employed for this shelxl refinement is uniquely defined
by the following loop, which should always be used as a source of
symmetry information in preference to the above space-group names.
They are only intended as comments.
;
_olex2_refinement_description
;
1. Fixed Uiso
 At 1.2 times of:
  All C(H) groups, All C(H,H) groups
2.a Secondary CH2 refined with riding coordinates:
 C10(H10A,H10B)
2.b Aromatic/amide H refined with riding coordinates:
 C5(H5), C11(H11), C14(H14), C15(H15), C16(H16), C17(H17), C18(H18), C19(H19),
 C20(H20), C21(H21), C22(H22), C23(H23), C24(H24), C25(H25), C26(H26), C27(H27)
;
_shelx_shelxl_version_number 2016/6
_olex2_submission_special_instructions 'No special instructions were received'

loop_
_space_group_symop_operation_xyz
'x, y, z'
'-x+1/2, y+1/2, -z+1/2'
'-x, -y, -z'
'x-1/2, -y-1/2, z-1/2'

loop_
_atom_site_label
_atom_site_type_symbol
_atom_site_fract_x
_atom_site_fract_y
_atom_site_fract_z
_atom_site_U_iso_or_equiv
_atom_site_adp_type
_atom_site_occupancy
_atom_site_site_symmetry_order
_atom_site_calc_flag
_atom_site_refinement_flags_posn
_atom_site_refinement_flags_adp
_atom_site_refinement_flags_occupancy
_atom_site_disorder_assembly
_atom_site_disorder_group
N2 N 0.0103(2) 0.24015(7) 0.01291(6) 0.0431(3) Uani 1 1 d . . . . .
N1 N 0.0263(2) 0.28358(6) -0.10094(6) 0.0402(3) Uani 1 1 d . . . . .
C3 C 0.2017(3) 0.23527(7) -0.13118(6) 0.0376(3) Uani 1 1 d . . . . .
C4 C 0.2119(3) 0.28031(8) 0.04769(7) 0.0438(3) Uani 1 1 d . . . . .
C5 C 0.2465(3) 0.16022(8) -0.11912(7) 0.0440(3) Uani 1 1 d . . . . .
H5 H 0.151961 0.134671 -0.087094 0.053 Uiso 1 1 calc R . . . .
C6 C 0.3414(3) 0.27410(8) -0.18016(6) 0.0411(3) Uani 1 1 d . . . . .
C7 C 0.3291(3) 0.23512(9) 0.09864(7) 0.0479(3) Uani 1 1 d . . . . .
C8 C 0.1912(3) 0.16485(9) 0.09510(7) 0.0466(3) Uani 1 1 d . . . . .
C9 C 0.2406(3) 0.34923(8) -0.18031(7) 0.0436(3) Uani 1 1 d . . . . .
C10 C -0.1435(3) 0.26522(8) -0.04620(7) 0.0441(3) Uani 1 1 d . . . . .
H10A H -0.269529 0.226692 -0.060770 0.053 Uiso 1 1 calc R . . . .
H10B H -0.247854 0.308525 -0.034697 0.053 Uiso 1 1 calc R . . . .
C11 C 0.5329(3) 0.23723(10) -0.21675(7) 0.0515(4) Uani 1 1 d . . . . .
H11 H 0.628107 0.262280 -0.248971 0.062 Uiso 1 1 calc R . . . .
C12 C -0.0055(3) 0.17026(8) 0.04199(7) 0.0426(3) Uani 1 1 d . . . . .
C13 C 0.0462(3) 0.35281(8) -0.13103(7) 0.0419(3) Uani 1 1 d . . . . .
C14 C 0.4369(3) 0.12520(9) -0.15657(8) 0.0511(4) Uani 1 1 d . . . . .
H14 H 0.470683 0.075054 -0.149541 0.061 Uiso 1 1 calc R . . . .
C15 C 0.2970(3) 0.35263(9) 0.03786(8) 0.0529(4) Uani 1 1 d . . . . .
H15 H 0.217876 0.382174 0.004137 0.063 Uiso 1 1 calc R . . . .
C16 C 0.5798(3) 0.16301(10) -0.20460(8) 0.0560(4) Uani 1 1 d . . . . .
H16 H 0.708052 0.137964 -0.228710 0.067 Uiso 1 1 calc R . . . .
C17 C -0.1788(3) 0.11174(9) 0.02554(8) 0.0507(4) Uani 1 1 d . . . . .
H17 H -0.309691 0.115723 -0.009266 0.061 Uiso 1 1 calc R . . . .
C18 C -0.0912(3) 0.41835(9) -0.11877(9) 0.0553(4) Uani 1 1 d . . . . .
H18 H -0.220480 0.420699 -0.086347 0.066 Uiso 1 1 calc R . . . .
C19 C 0.0450(4) 0.04084(10) 0.11469(9) 0.0631(5) Uani 1 1 d . . . . .
H19 H 0.060372 -0.003337 0.138589 0.076 Uiso 1 1 calc R . . . .
C20 C 0.5387(3) 0.26346(11) 0.14047(9) 0.0616(4) Uani 1 1 d . . . . .
H20 H 0.618756 0.234377 0.174403 0.074 Uiso 1 1 calc R . . . .
C21 C 0.2156(4) 0.09884(10) 0.13128(8) 0.0587(4) Uani 1 1 d . . . . .
H21 H 0.345588 0.094091 0.166209 0.070 Uiso 1 1 calc R . . . .
C22 C 0.2974(4) 0.41230(10) -0.21741(8) 0.0587(4) Uani 1 1 d . . . . .
H22 H 0.425339 0.410659 -0.250198 0.070 Uiso 1 1 calc R . . . .
C23 C 0.5052(4) 0.37905(11) 0.08049(9) 0.0645(5) Uani 1 1 d . . . . .
H23 H 0.566138 0.427359 0.075307 0.077 Uiso 1 1 calc R . . . .
C24 C -0.0287(4) 0.47984(9) -0.15641(10) 0.0653(5) Uani 1 1 d . . . . .
H24 H -0.117472 0.524273 -0.148880 0.078 Uiso 1 1 calc R . . . .
C25 C -0.1492(4) 0.04756(9) 0.06275(9) 0.0580(4) Uani 1 1 d . . . . .
H25 H -0.262906 0.007681 0.052694 0.070 Uiso 1 1 calc R . . . .
C26 C 0.1621(4) 0.47704(10) -0.20497(9) 0.0673(5) Uani 1 1 d . . . . .
H26 H 0.199321 0.519397 -0.229485 0.081 Uiso 1 1 calc R . . . .
C27 C 0.6245(4) 0.33468(12) 0.13083(10) 0.0690(5) Uani 1 1 d . . . . .
H27 H 0.764712 0.353705 0.158319 0.083 Uiso 1 1 calc R . . . .

loop_
_atom_site_aniso_label
_atom_site_aniso_U_11
_atom_site_aniso_U_22
_atom_site_aniso_U_33
_atom_site_aniso_U_23
_atom_site_aniso_U_13
_atom_site_aniso_U_12
N2 0.0419(6) 0.0487(7) 0.0388(6) -0.0026(5) 0.0010(5) -0.0073(5)
N1 0.0400(6) 0.0392(6) 0.0416(6) -0.0005(5) 0.0026(5) -0.0003(5)
C3 0.0340(6) 0.0435(7) 0.0347(6) -0.0050(5) -0.0058(5) -0.0018(5)
C4 0.0383(7) 0.0544(8) 0.0393(7) -0.0116(6) 0.0080(5) -0.0036(6)
C5 0.0453(7) 0.0427(7) 0.0435(7) -0.0025(6) -0.0033(6) -0.0019(6)
C6 0.0399(7) 0.0497(8) 0.0332(6) -0.0020(5) -0.0045(5) -0.0037(6)
C7 0.0393(7) 0.0672(10) 0.0375(7) -0.0100(6) 0.0067(6) 0.0010(7)
C8 0.0427(7) 0.0592(9) 0.0387(7) -0.0037(6) 0.0100(6) 0.0040(6)
C9 0.0461(7) 0.0477(8) 0.0361(6) 0.0017(6) -0.0071(6) -0.0043(6)
C10 0.0347(6) 0.0505(8) 0.0471(7) -0.0010(6) 0.0024(6) -0.0020(6)
C11 0.0484(8) 0.0660(10) 0.0401(7) -0.0047(7) 0.0044(6) -0.0033(7)
C12 0.0423(7) 0.0493(8) 0.0372(6) -0.0036(6) 0.0117(5) -0.0001(6)
C13 0.0413(7) 0.0419(7) 0.0416(7) -0.0005(5) -0.0064(5) -0.0025(6)
C14 0.0532(8) 0.0468(8) 0.0524(8) -0.0101(7) -0.0056(7) 0.0064(7)
C15 0.0502(8) 0.0561(9) 0.0527(8) -0.0124(7) 0.0069(7) -0.0068(7)
C16 0.0493(8) 0.0677(11) 0.0512(8) -0.0157(7) 0.0033(7) 0.0087(7)
C17 0.0505(8) 0.0547(9) 0.0474(8) -0.0018(7) 0.0081(6) -0.0063(7)
C18 0.0552(9) 0.0469(8) 0.0636(10) -0.0013(7) -0.0010(8) 0.0054(7)
C19 0.0704(11) 0.0587(10) 0.0617(10) 0.0105(8) 0.0203(9) 0.0080(9)
C20 0.0506(9) 0.0851(13) 0.0486(8) -0.0123(8) -0.0036(7) -0.0016(9)
C21 0.0567(9) 0.0731(11) 0.0470(8) 0.0074(8) 0.0086(7) 0.0119(8)
C22 0.0701(11) 0.0593(10) 0.0462(8) 0.0109(7) -0.0009(8) -0.0085(8)
C23 0.0589(10) 0.0660(11) 0.0689(11) -0.0245(9) 0.0080(9) -0.0160(8)
C24 0.0748(12) 0.0434(9) 0.0764(12) 0.0026(8) -0.0110(10) 0.0056(8)
C25 0.0645(10) 0.0518(9) 0.0592(9) 0.0004(7) 0.0172(8) -0.0049(8)
C26 0.0877(13) 0.0492(9) 0.0639(11) 0.0147(8) -0.0088(10) -0.0062(9)
C27 0.0542(10) 0.0900(14) 0.0620(10) -0.0234(10) -0.0073(8) -0.0119(9)

loop_
_atom_type_symbol
_atom_type_description
_atom_type_scat_dispersion_real
_atom_type_scat_dispersion_imag
_atom_type_scat_source
C C 0.0033 0.0016 'International Tables Vol C Tables 4.2.6.8 and 6.1.1.4'
H H 0.0000 0.0000 'International Tables Vol C Tables 4.2.6.8 and 6.1.1.4'
N N 0.0061 0.0033 'International Tables Vol C Tables 4.2.6.8 and 6.1.1.4'

loop_
_geom_angle_atom_site_label_1
_geom_angle_atom_site_label_2
_geom_angle_atom_site_label_3
_geom_angle
_geom_angle_site_symmetry_1
_geom_angle_site_symmetry_3
_geom_angle_publ_flag
C4 N2 C10 125.54(12) . . ?
C12 N2 C4 108.53(12) . . ?
C12 N2 C10 125.81(12) . . ?
C3 N1 C10 125.45(12) . . ?
C3 N1 C13 108.68(11) . . ?
C13 N1 C10 125.85(12) . . ?
N1 C3 C5 129.43(13) . . ?
N1 C3 C6 108.91(12) . . ?
C5 C3 C6 121.66(13) . . ?
N2 C4 C7 108.65(13) . . ?
C15 C4 N2 129.41(14) . . ?
C15 C4 C7 121.94(14) . . ?
C3 C5 H5 121.3 . . ?
C14 C5 C3 117.38(14) . . ?
C14 C5 H5 121.3 . . ?
C3 C6 C9 106.77(12) . . ?
C11 C6 C3 119.47(14) . . ?
C11 C6 C9 133.76(14) . . ?
C4 C7 C8 107.22(13) . . ?
C20 C7 C4 119.23(16) . . ?
C20 C7 C8 133.55(16) . . ?
C12 C8 C7 106.62(13) . . ?
C21 C8 C7 134.19(15) . . ?
C21 C8 C12 119.19(15) . . ?
C13 C9 C6 106.78(12) . . ?
C22 C9 C6 133.67(15) . . ?
C22 C9 C13 119.55(15) . . ?
N2 C10 H10A 109.1 . . ?
N2 C10 H10B 109.1 . . ?
N1 C10 N2 112.51(11) . . ?
N1 C10 H10A 109.1 . . ?
N1 C10 H10B 109.1 . . ?
H10A C10 H10B 107.8 . . ?
C6 C11 H11 120.4 . . ?
C16 C11 C6 119.11(15) . . ?
C16 C11 H11 120.4 . . ?
N2 C12 C8 108.97(13) . . ?
C17 C12 N2 129.53(14) . . ?
C17 C12 C8 121.51(14) . . ?
N1 C13 C9 108.84(12) . . ?
N1 C13 C18 130.07(14) . . ?
C18 C13 C9 121.09(14) . . ?
C5 C14 H14 119.1 . . ?
C5 C14 C16 121.73(15) . . ?
C16 C14 H14 119.1 . . ?
C4 C15 H15 121.4 . . ?
C4 C15 C23 117.27(17) . . ?
C23 C15 H15 121.4 . . ?
C11 C16 C14 120.64(15) . . ?
C11 C16 H16 119.7 . . ?
C14 C16 H16 119.7 . . ?
C12 C17 H17 121.2 . . ?
C25 C17 C12 117.54(16) . . ?
C25 C17 H17 121.2 . . ?
C13 C18 H18 121.1 . . ?
C24 C18 C13 117.71(16) . . ?
C24 C18 H18 121.1 . . ?
C21 C19 H19 119.7 . . ?
C21 C19 C25 120.69(16) . . ?
C25 C19 H19 119.7 . . ?
C7 C20 H20 120.4 . . ?
C27 C20 C7 119.12(17) . . ?
C27 C20 H20 120.4 . . ?
C8 C21 H21 120.4 . . ?
C19 C21 C8 119.23(16) . . ?
C19 C21 H21 120.4 . . ?
C9 C22 H22 120.4 . . ?
C26 C22 C9 119.20(17) . . ?
C26 C22 H22 120.4 . . ?
C15 C23 H23 119.3 . . ?
C15 C23 C27 121.37(17) . . ?
C27 C23 H23 119.3 . . ?
C18 C24 H24 119.1 . . ?
C18 C24 C26 121.75(17) . . ?
C26 C24 H24 119.1 . . ?
C17 C25 C19 121.84(17) . . ?
C17 C25 H25 119.1 . . ?
C19 C25 H25 119.1 . . ?
C22 C26 C24 120.71(16) . . ?
C22 C26 H26 119.6 . . ?
C24 C26 H26 119.6 . . ?
C20 C27 C23 121.06(16) . . ?
C20 C27 H27 119.5 . . ?
C23 C27 H27 119.5 . . ?

loop_
_geom_bond_atom_site_label_1
_geom_bond_atom_site_label_2
_geom_bond_distance
_geom_bond_site_symmetry_2
_geom_bond_publ_flag
N2 C4 1.3925(18) . ?
N2 C10 1.4451(18) . ?
N2 C12 1.3917(19) . ?
N1 C3 1.3871(17) . ?
N1 C10 1.4440(17) . ?
N1 C13 1.3913(18) . ?
C3 C5 1.392(2) . ?
C3 C6 1.4073(19) . ?
C4 C7 1.406(2) . ?
C4 C15 1.388(2) . ?
C5 H5 0.9300 . ?
C5 C14 1.381(2) . ?
C6 C9 1.445(2) . ?
C6 C11 1.391(2) . ?
C7 C8 1.441(2) . ?
C7 C20 1.398(2) . ?
C8 C12 1.408(2) . ?
C8 C21 1.395(2) . ?
C9 C13 1.406(2) . ?
C9 C22 1.392(2) . ?
C10 H10A 0.9700 . ?
C10 H10B 0.9700 . ?
C11 H11 0.9300 . ?
C11 C16 1.379(2) . ?
C12 C17 1.390(2) . ?
C13 C18 1.392(2) . ?
C14 H14 0.9300 . ?
C14 C16 1.393(2) . ?
C15 H15 0.9300 . ?
C15 C23 1.390(2) . ?
C16 H16 0.9300 . ?
C17 H17 0.9300 . ?
C17 C25 1.379(2) . ?
C18 H18 0.9300 . ?
C18 C24 1.382(2) . ?
C19 H19 0.9300 . ?
C19 C21 1.376(3) . ?
C19 C25 1.385(3) . ?
C20 H20 0.9300 . ?
C20 C27 1.370(3) . ?
C21 H21 0.9300 . ?
C22 H22 0.9300 . ?
C22 C26 1.375(3) . ?
C23 H23 0.9300 . ?
C23 C27 1.393(3) . ?
C24 H24 0.9300 . ?
C24 C26 1.382(3) . ?
C25 H25 0.9300 . ?
C26 H26 0.9300 . ?
C27 H27 0.9300 . ?

loop_
_geom_torsion_atom_site_label_1
_geom_torsion_atom_site_label_2
_geom_torsion_atom_site_label_3
_geom_torsion_atom_site_label_4
_geom_torsion
_geom_torsion_site_symmetry_1
_geom_torsion_site_symmetry_2
_geom_torsion_site_symmetry_3
_geom_torsion_site_symmetry_4
_geom_torsion_publ_flag
N2 C4 C7 C8 -0.59(15) . . . . ?
N2 C4 C7 C20 179.80(13) . . . . ?
N2 C4 C15 C23 179.98(14) . . . . ?
N2 C12 C17 C25 179.55(14) . . . . ?
N1 C3 C5 C14 -179.48(13) . . . . ?
N1 C3 C6 C9 -1.22(14) . . . . ?
N1 C3 C6 C11 179.06(12) . . . . ?
N1 C13 C18 C24 179.54(15) . . . . ?
C3 N1 C10 N2 59.39(17) . . . . ?
C3 N1 C13 C9 -1.12(15) . . . . ?
C3 N1 C13 C18 178.97(14) . . . . ?
C3 C5 C14 C16 0.1(2) . . . . ?
C3 C6 C9 C13 0.53(14) . . . . ?
C3 C6 C9 C22 -179.33(16) . . . . ?
C3 C6 C11 C16 0.6(2) . . . . ?
C4 N2 C10 N1 58.27(18) . . . . ?
C4 N2 C12 C8 -1.16(15) . . . . ?
C4 N2 C12 C17 178.61(14) . . . . ?
C4 C7 C8 C12 -0.12(15) . . . . ?
C4 C7 C8 C21 179.78(15) . . . . ?
C4 C7 C20 C27 0.1(2) . . . . ?
C4 C15 C23 C27 0.3(2) . . . . ?
C5 C3 C6 C9 178.51(12) . . . . ?
C5 C3 C6 C11 -1.21(19) . . . . ?
C5 C14 C16 C11 -0.6(2) . . . . ?
C6 C3 C5 C14 0.85(19) . . . . ?
C6 C9 C13 N1 0.35(15) . . . . ?
C6 C9 C13 C18 -179.73(13) . . . . ?
C6 C9 C22 C26 179.94(16) . . . . ?
C6 C11 C16 C14 0.3(2) . . . . ?
C7 C4 C15 C23 0.2(2) . . . . ?
C7 C8 C12 N2 0.78(15) . . . . ?
C7 C8 C12 C17 -179.02(13) . . . . ?
C7 C8 C21 C19 179.44(15) . . . . ?
C7 C20 C27 C23 0.4(3) . . . . ?
C8 C7 C20 C27 -179.42(16) . . . . ?
C8 C12 C17 C25 -0.7(2) . . . . ?
C9 C6 C11 C16 -179.00(15) . . . . ?
C9 C13 C18 C24 -0.3(2) . . . . ?
C9 C22 C26 C24 -0.1(3) . . . . ?
C10 N2 C4 C7 -175.09(12) . . . . ?
C10 N2 C4 C15 5.1(2) . . . . ?
C10 N2 C12 C8 175.00(12) . . . . ?
C10 N2 C12 C17 -5.2(2) . . . . ?
C10 N1 C3 C5 3.2(2) . . . . ?
C10 N1 C3 C6 -177.13(12) . . . . ?
C10 N1 C13 C9 177.46(12) . . . . ?
C10 N1 C13 C18 -2.4(2) . . . . ?
C11 C6 C9 C13 -179.81(15) . . . . ?
C11 C6 C9 C22 0.3(3) . . . . ?
C12 N2 C4 C7 1.09(15) . . . . ?
C12 N2 C4 C15 -178.70(14) . . . . ?
C12 N2 C10 N1 -117.26(14) . . . . ?
C12 C8 C21 C19 -0.7(2) . . . . ?
C12 C17 C25 C19 -0.1(2) . . . . ?
C13 N1 C3 C5 -178.24(13) . . . . ?
C13 N1 C3 C6 1.47(14) . . . . ?
C13 N1 C10 N2 -118.97(14) . . . . ?
C13 C9 C22 C26 0.1(2) . . . . ?
C13 C18 C24 C26 0.3(3) . . . . ?
C15 C4 C7 C8 179.21(13) . . . . ?
C15 C4 C7 C20 -0.4(2) . . . . ?
C15 C23 C27 C20 -0.6(3) . . . . ?
C18 C24 C26 C22 -0.1(3) . . . . ?
C20 C7 C8 C12 179.42(16) . . . . ?
C20 C7 C8 C21 -0.7(3) . . . . ?
C21 C8 C12 N2 -179.14(13) . . . . ?
C21 C8 C12 C17 1.1(2) . . . . ?
C21 C19 C25 C17 0.4(3) . . . . ?
C22 C9 C13 N1 -179.77(13) . . . . ?
C22 C9 C13 C18 0.1(2) . . . . ?
C25 C19 C21 C8 -0.1(2) . . . . ?
